data_7216882
loop_
_publ_author_name
'Blakemore, Paul R.'
'Kim, Sung-Kee'
'Schulze, Volker K.'
'White, James D.'
'Yokochi, Alexandre F. T.'

_publ_section_title
;
 Asymmetric synthesis of (+)-loline, a pyrrolizidine alkaloid from rye
 grass and tall fescue
;
_journal_issue 15
_journal_name_full 'Journal of the Chemical Society, Perkin Transactions 1'
_journal_page_first 1831
_journal_paper_doi 10.1039/b103936a
_journal_year 2001
_chemical_formula_sum 'C15 H24 B N O4'
_chemical_formula_weight 293.16
_chemical_name_systematic
; 
? 
;
_space_group_IT_number 19
_symmetry_cell_setting orthorhombic
_symmetry_space_group_name_Hall 'P 2ac 2ab'
_symmetry_space_group_name_H-M 'P 21 21 21'
_atom_sites_solution_hydrogens geom
_atom_sites_solution_primary direct
_atom_sites_solution_secondary difmap
_audit_creation_method SHELXL-97
_cell_angle_alpha 90.00
_cell_angle_beta 90.00
_cell_angle_gamma 90.00
_cell_formula_units_Z 4
_cell_length_a 8.480(1)
_cell_length_b 9.322(2)
_cell_length_c 20.143(3)
_cell_measurement_reflns_used 65
_cell_measurement_temperature 290(2)
_cell_measurement_theta_max 26.485
_cell_measurement_theta_min 7.252
_cell_volume 1592.3(5)
_computing_cell_refinement 'XSCANS V2.20'
_computing_data_collection 'XSCANS V2.20'
_computing_data_reduction 'XSCANS V2.20'
_computing_molecular_graphics 'ORTEP-III for windows'
_computing_structure_refinement 'SHELXL-97 (Sheldrick, 1997)'
_computing_structure_solution 'SHELXS-97 (Sheldrick, 1990)'
_diffrn_ambient_temperature 290(2)
_diffrn_measured_fraction_theta_full 0.967
_diffrn_measured_fraction_theta_max 0.968
_diffrn_measurement_device_type 'Siemens P4'
_diffrn_measurement_method '\w/2\q scans'
_diffrn_radiation_monochromator graphite
_diffrn_radiation_source 'fine-focus sealed tube'
_diffrn_radiation_type CuK\a
_diffrn_radiation_wavelength 1.54178
_diffrn_reflns_av_R_equivalents 0.0690
_diffrn_reflns_av_sigmaI/netI 0.0361
_diffrn_reflns_limit_h_max 10
_diffrn_reflns_limit_h_min -10
_diffrn_reflns_limit_k_max 9
_diffrn_reflns_limit_k_min -9
_diffrn_reflns_limit_l_max 24
_diffrn_reflns_limit_l_min -24
_diffrn_reflns_number 3209
_diffrn_reflns_theta_full 67.80
_diffrn_reflns_theta_max 67.80
_diffrn_reflns_theta_min 4.39
_diffrn_standards_decay_% none
_diffrn_standards_interval_count 97
_diffrn_standards_number 3
_exptl_absorpt_coefficient_mu 0.702
_exptl_absorpt_correction_T_max 0.9331
_exptl_absorpt_correction_T_min 0.7665
_exptl_absorpt_correction_type Psi-scans
_exptl_crystal_colour Colorless
_exptl_crystal_density_diffrn 1.223
_exptl_crystal_density_method 'not measured'
_exptl_crystal_description Prism
_exptl_crystal_F_000 632
_exptl_crystal_size_max 0.40
_exptl_crystal_size_mid 0.40
_exptl_crystal_size_min 0.10
_refine_diff_density_max 0.127
_refine_diff_density_min -0.117
_refine_diff_density_rms 0.032
_refine_ls_abs_structure_details 'Flack H D (1983), Acta Cryst. A39, 876-881'
_refine_ls_abs_structure_Flack 0.1(3)
_refine_ls_extinction_coef 0.0010(3)
_refine_ls_extinction_expression Fc^*^=kFc[1+0.001xFc^2^\l^3^/sin(2\q)]^-1/4^
_refine_ls_extinction_method SHELXL
_refine_ls_goodness_of_fit_ref 1.080
_refine_ls_hydrogen_treatment mixed
_refine_ls_matrix_type full
_refine_ls_number_parameters 217
_refine_ls_number_reflns 2654
_refine_ls_number_restraints 0
_refine_ls_restrained_S_all 1.080
_refine_ls_R_factor_all 0.0447
_refine_ls_R_factor_gt 0.0362
_refine_ls_shift/su_max 0.000
_refine_ls_shift/su_mean 0.000
_refine_ls_structure_factor_coef Fsqd
_refine_ls_weighting_details 'calc w=1/[\s^2^(Fo^2^)+(0.0357P)^2^+0.3230P] where P=(Fo^2^+2Fc^2^)/3'
_refine_ls_weighting_scheme calc
_refine_ls_wR_factor_gt 0.0866
_refine_ls_wR_factor_ref 0.0955
_reflns_number_gt 2320
_reflns_number_total 2654
_reflns_threshold_expression >2sigma(I)
_cod_data_source_file b103936a.txt
_cod_data_source_block pb092599
_cod_depositor_comments
;
The following automatic conversions were performed:

'_symmetry_cell_setting' value 'Orthorhombic' changed to
'orthorhombic' according to
/usr/data/users/saulius/automatic-downloads/retrospective/RSC/lib/dictionaries/cif_core.dic
dictionary named 'cif_core.dic' version 2.4.2 from 2011-04-26.

Automatic conversion script
Id: cif_fix_values 2281 2013-09-26 08:29:07Z andrius 
;
_cod_original_sg_symbol_H-M 'P 2(1) 2(1) 2(1)'
_cod_database_code 7216882

loop_
_symmetry_equiv_pos_as_xyz
'x, y, z'
'-x+1/2, -y, z+1/2'
'-x, y+1/2, -z+1/2'
'x+1/2, -y+1/2, -z'

loop_
_atom_site_label
_atom_site_type_symbol
_atom_site_fract_x
_atom_site_fract_y
_atom_site_fract_z
_atom_site_U_iso_or_equiv
_atom_site_adp_type
_atom_site_occupancy
_atom_site_symmetry_multiplicity
_atom_site_calc_flag
_atom_site_refinement_flags
O17 O 0.47451(17) 0.83736(17) 0.26495(8) 0.0472(4) Uani 1 1 d .
H17O H 0.412(4) 0.761(3) 0.2559(14) 0.082(9) Uiso 1 1 d .
O16 O 0.6582(2) 0.60881(17) 0.22319(8) 0.0509(4) Uani 1 1 d .
H16O H 0.619(4) 0.529(4) 0.2394(16) 0.093(11) Uiso 1 1 d .
O12 O 0.79266(19) 0.76576(16) 0.41749(7) 0.0490(4) Uani 1 1 d .
N N 0.82015(18) 0.94215(17) 0.28329(8) 0.0367(4) Uani 1 1 d .
C11 C 0.6846(2) 0.9202(2) 0.33314(9) 0.0364(4) Uani 1 1 d .
H11 H 0.6116(18) 1.007(2) 0.33161(10) 0.0592(17) Uiso 1 1 calc R
C12 C 0.7621(3) 0.9120(2) 0.40165(10) 0.0446(5) Uani 1 1 d .
H12 H 0.6978(19) 0.9554(13) 0.4343(9) 0.0592(17) Uiso 1 1 calc R
C13 C 0.9136(3) 0.9967(3) 0.39159(12) 0.0538(6) Uani 1 1 d .
H13A H 0.8929(4) 1.1016(19) 0.39080(12) 0.0592(17) Uiso 1 1 calc R
H13B H 0.9919(14) 0.9751(4) 0.4269(6) 0.0592(17) Uiso 1 1 calc R
C14 C 0.9688(2) 0.9436(3) 0.32480(11) 0.0475(5) Uani 1 1 d .
H14A H 1.0170(9) 0.8411(17) 0.32853(12) 0.0592(17) Uiso 1 1 calc R
H14B H 1.0527(14) 1.0124(11) 0.3046(4) 0.0592(17) Uiso 1 1 calc R
C15 C 0.8148(3) 0.8161(2) 0.23699(10) 0.0415(5) Uani 1 1 d .
H15A H 0.9247(18) 0.7803(6) 0.2273(2) 0.0592(17) Uiso 1 1 calc R
H15B H 0.7628(9) 0.8437(5) 0.1937(7) 0.0592(17) Uiso 1 1 calc R
C16 C 0.7192(2) 0.7015(2) 0.27231(10) 0.0379(5) Uani 1 1 d .
H16 H 0.7868(18) 0.6473(14) 0.3041(9) 0.0592(17) Uiso 1 1 calc R
C17 C 0.5949(2) 0.7895(2) 0.30964(10) 0.0368(4) Uani 1 1 d .
H17 H 0.5491(11) 0.7341(14) 0.3480(9) 0.0592(17) Uiso 1 1 calc R
B B 0.8022(3) 1.0882(3) 0.24225(14) 0.0477(6) Uani 1 1 d .
H18A H 0.9061(18) 1.0993(9) 0.2056(8) 0.078(3) Uiso 1 1 calc R
H18B H 0.802(2) 1.1842(13) 0.2784(5) 0.078(3) Uiso 1 1 calc R
H18C H 0.6851(19) 1.0865(8) 0.2131(8) 0.078(3) Uiso 1 1 calc R
O22 O 1.0475(3) 0.1741(2) 0.52451(9) 0.0718(6) Uani 1 1 d .
C21 C 0.8357(4) 0.7439(3) 0.48525(11) 0.0638(7) Uani 1 1 d .
H21A H 0.7411(16) 0.7674(6) 0.5157(5) 0.0592(17) Uiso 1 1 calc R
H21B H 0.9276(16) 0.8115(12) 0.4977(3) 0.0592(17) Uiso 1 1 calc R
C22 C 0.8848(3) 0.5909(3) 0.49521(10) 0.0488(5) Uani 1 1 d .
C23 C 0.9713(3) 0.5172(3) 0.44738(11) 0.0562(6) Uani 1 1 d .
H23 H 0.9965(7) 0.5647(12) 0.4053(11) 0.0592(17) Uiso 1 1 calc R
C24 C 1.0222(3) 0.3785(3) 0.45817(11) 0.0572(6) Uani 1 1 d .
H24 H 1.0836(16) 0.3262(13) 0.4224(9) 0.0592(17) Uiso 1 1 calc R
C25 C 0.9893(3) 0.3105(3) 0.51795(10) 0.0504(6) Uani 1 1 d .
C26 C 0.9039(3) 0.3820(3) 0.56584(11) 0.0499(6) Uani 1 1 d .
H26 H 0.8787(7) 0.3334(13) 0.6094(11) 0.0592(17) Uiso 1 1 calc R
C27 C 0.8527(3) 0.5205(3) 0.55403(11) 0.0508(6) Uani 1 1 d .
H27 H 0.7937(17) 0.5687(14) 0.5874(10) 0.0592(17) Uiso 1 1 calc R
C28 C 1.0328(5) 0.1053(3) 0.58548(14) 0.0890(10) Uani 1 1 d .
H28A H 1.0851(9) 0.1651(10) 0.6211(6) 0.078(3) Uiso 1 1 calc R
H28B H 1.0853(9) 0.0080(15) 0.58318(14) 0.078(3) Uiso 1 1 calc R
H28C H 0.9172(19) 0.0927(4) 0.5965(2) 0.078(3) Uiso 1 1 calc R

loop_
_atom_site_aniso_label
_atom_site_aniso_U_11
_atom_site_aniso_U_22
_atom_site_aniso_U_33
_atom_site_aniso_U_23
_atom_site_aniso_U_13
_atom_site_aniso_U_12
O17 0.0389(7) 0.0358(8) 0.0669(10) 0.0014(7) -0.0160(7) -0.0006(6)
O16 0.0692(10) 0.0370(8) 0.0466(8) -0.0061(7) -0.0084(8) -0.0090(8)
O12 0.0606(10) 0.0467(9) 0.0399(7) -0.0016(6) -0.0097(7) 0.0032(7)
N 0.0308(7) 0.0318(9) 0.0475(9) -0.0037(7) 0.0020(7) -0.0029(7)
C11 0.0320(9) 0.0340(11) 0.0433(10) -0.0037(8) 0.0009(8) 0.0005(8)
C12 0.0466(11) 0.0442(13) 0.0431(10) -0.0087(10) -0.0033(9) 0.0049(10)
C13 0.0487(12) 0.0499(13) 0.0629(14) -0.0113(11) -0.0129(11) -0.0043(11)
C14 0.0318(9) 0.0488(13) 0.0620(13) -0.0034(11) -0.0055(9) -0.0021(9)
C15 0.0433(10) 0.0356(11) 0.0457(11) -0.0070(9) 0.0045(9) 0.0008(9)
C16 0.0421(10) 0.0297(11) 0.0417(10) -0.0028(8) -0.0054(9) -0.0004(8)
C17 0.0336(9) 0.0325(11) 0.0442(10) 0.0025(9) -0.0046(8) -0.0007(8)
B 0.0498(13) 0.0321(13) 0.0612(15) 0.0033(11) 0.0051(12) -0.0013(11)
O22 0.1061(15) 0.0541(11) 0.0551(10) 0.0006(8) 0.0044(10) 0.0084(11)
C21 0.0817(18) 0.0709(17) 0.0387(12) -0.0060(12) -0.0115(12) 0.0171(15)
C22 0.0480(11) 0.0593(14) 0.0389(10) 0.0000(10) -0.0081(9) 0.0023(11)
C23 0.0652(14) 0.0677(16) 0.0358(10) 0.0028(11) 0.0029(10) 0.0056(13)
C24 0.0700(15) 0.0640(17) 0.0376(11) -0.0041(11) 0.0053(11) 0.0056(13)
C25 0.0593(13) 0.0495(14) 0.0422(11) -0.0026(9) -0.0041(10) -0.0036(11)
C26 0.0521(12) 0.0607(15) 0.0369(10) 0.0009(10) 0.0006(9) -0.0080(12)
C27 0.0417(11) 0.0716(17) 0.0390(10) -0.0063(11) 0.0003(9) 0.0008(11)
C28 0.136(3) 0.0662(18) 0.0647(17) 0.0160(14) 0.0111(19) 0.019(2)

loop_
_atom_type_symbol
_atom_type_description
_atom_type_scat_dispersion_real
_atom_type_scat_dispersion_imag
_atom_type_scat_source
C C 0.0181 0.0091 'International Tables Vol C Tables 4.2.6.8 and 6.1.1.4'
H H 0.0000 0.0000 'International Tables Vol C Tables 4.2.6.8 and 6.1.1.4'
N N 0.0311 0.0180 'International Tables Vol C Tables 4.2.6.8 and 6.1.1.4'
O O 0.0492 0.0322 'International Tables Vol C Tables 4.2.6.8 and 6.1.1.4'
B B 0.0090 0.0039 'International Tables Vol C Tables 4.2.6.8 and 6.1.1.4'

loop_
_geom_angle_atom_site_label_1
_geom_angle_atom_site_label_2
_geom_angle_atom_site_label_3
_geom_angle
C12 O12 C21 113.41(17)
C15 N C14 112.06(16)
C15 N C11 106.19(14)
C14 N C11 105.25(14)
C15 N B 110.00(16)
C14 N B 110.95(17)
C11 N B 112.25(15)
C17 C11 C12 117.25(17)
C17 C11 N 106.15(15)
C12 C11 N 105.90(16)
O12 C12 C13 111.90(18)
O12 C12 C11 109.15(16)
C13 C12 C11 102.51(17)
C14 C13 C12 102.16(18)
C13 C14 N 103.69(16)
N C15 C16 106.01(16)
O16 C16 C15 107.34(17)
O16 C16 C17 114.77(16)
C15 C16 C17 102.74(16)
O17 C17 C11 107.69(16)
O17 C17 C16 110.41(16)
C11 C17 C16 103.82(15)
C25 O22 C28 118.7(2)
O12 C21 C22 109.5(2)
C27 C22 C23 117.6(2)
C27 C22 C21 120.8(2)
C23 C22 C21 121.5(2)
C24 C23 C22 121.2(2)
C23 C24 C25 120.1(2)
O22 C25 C26 124.8(2)
O22 C25 C24 115.8(2)
C26 C25 C24 119.4(2)
C25 C26 C27 119.8(2)
C22 C27 C26 122.0(2)

loop_
_geom_bond_atom_site_label_1
_geom_bond_atom_site_label_2
_geom_bond_distance
O17 C17 1.432(2)
O16 C16 1.412(2)
O12 C12 1.424(3)
O12 C21 1.428(3)
N C15 1.501(3)
N C14 1.513(2)
N C11 1.540(2)
N B 1.600(3)
C11 C17 1.513(3)
C11 C12 1.530(3)
C12 C13 1.521(3)
C13 C14 1.509(3)
C15 C16 1.518(3)
C16 C17 1.533(3)
O22 C25 1.370(3)
O22 C28 1.391(3)
C21 C22 1.499(4)
C22 C27 1.382(3)
C22 C23 1.392(3)
C23 C24 1.381(4)
C24 C25 1.389(3)
C25 C26 1.379(3)
C26 C27 1.382(4)
